data_8106307
loop_
_publ_author_name
'Yuan, Juan'
'Xing, Ai-Ping'
'Cheng, Di'

_publ_section_title
;
 Crystal structure of 2-hydroxy-N&#x2032;-(pyrimidin-2-yl)benzohydrazide,
 C11H10N4O2
;
_journal_issue 5
_journal_name_full 'Zeitschrift f\"ur Kristallographie - New Crystal Structures'
_journal_page_first 817
_journal_page_last 818
_journal_paper_doi 10.1515/ncrs-2018-0029
_journal_volume 233
_journal_year 2018
_chemical_formula_moiety 'C11 H10 N4 O2'
_chemical_formula_sum 'C11 H10 N4 O2'
_chemical_formula_weight 230.23
_space_group_crystal_system monoclinic
_space_group_IT_number 14
_space_group_name_Hall '-P 2ybc'
_space_group_name_H-M_alt 'P 1 21/c 1'
_atom_sites_solution_hydrogens mixed
_atom_sites_solution_primary iterative
_cell_angle_alpha 90
_cell_angle_beta 115.463(15)
_cell_angle_gamma 90
_cell_formula_units_Z 4
_cell_length_a 6.6161(7)
_cell_length_b 24.064(2)
_cell_length_c 7.1768(9)
_cell_measurement_reflns_used 2107
_cell_measurement_temperature 173(2)
_cell_measurement_theta_max 27.8020
_cell_measurement_theta_min 4.2410
_cell_volume 1031.6(2)
_computing_cell_refinement 'CrysAlis^Pro^ [13]'
_computing_data_collection 'CrysAlis^Pro^ [13]'
_computing_data_reduction 'CrysAlis^Pro^ [13]'
_computing_molecular_graphics 'Olex2 [11]'
_computing_publication_material 'Olex2 [11]'
_computing_structure_refinement 'ShelXL-2015 [12]'
_computing_structure_solution 'ShelXS-2008 [12]'
_diffrn_ambient_temperature 173.15
_diffrn_detector_area_resol_mean 5.2137
_diffrn_measured_fraction_theta_full 0.999
_diffrn_measured_fraction_theta_max 1.000
_diffrn_measurement_device_type 'SuperNova, Dual, Cu at zero, AtlasS2'
_diffrn_measurement_method '\w scans'
_diffrn_radiation_monochromator graphite
_diffrn_radiation_type MoK\a
_diffrn_radiation_wavelength 0.71073
_diffrn_reflns_av_R_equivalents 0.0278
_diffrn_reflns_av_unetI/netI 0.0334
_diffrn_reflns_Laue_measured_fraction_full 0.999
_diffrn_reflns_Laue_measured_fraction_max 1.000
_diffrn_reflns_limit_h_max 7
_diffrn_reflns_limit_h_min -8
_diffrn_reflns_limit_k_max 28
_diffrn_reflns_limit_k_min -29
_diffrn_reflns_limit_l_max 8
_diffrn_reflns_limit_l_min -8
_diffrn_reflns_number 5925
_diffrn_reflns_point_group_measured_fraction_full 0.999
_diffrn_reflns_point_group_measured_fraction_max 1.000
_diffrn_reflns_theta_full 26.000
_diffrn_reflns_theta_max 25.999
_diffrn_reflns_theta_min 3.256
_diffrn_source 'micro-focus sealed X-ray tube'
_exptl_absorpt_coefficient_mu 0.107
_exptl_absorpt_correction_T_max 1.00000
_exptl_absorpt_correction_T_min 0.54153
_exptl_absorpt_correction_type multi-scan
_exptl_absorpt_process_details
;
CrysAlisPro 1.171.38.43f (Rigaku Oxford Diffraction, 2015 [13])
Empirical absorption correction using spherical harmonics,
 implemented in SCALE3 ABSPACK scaling algorithm.
;
_exptl_crystal_colour colorless
_exptl_crystal_density_diffrn 1.482
_exptl_crystal_description cube
_exptl_crystal_F_000 480
_exptl_crystal_size_max 0.3
_exptl_crystal_size_mid 0.2
_exptl_crystal_size_min 0.15
_refine_diff_density_max 0.222
_refine_diff_density_min -0.203
_refine_diff_density_rms 0.043
_refine_ls_extinction_coef .
_refine_ls_extinction_method none
_refine_ls_goodness_of_fit_ref 1.059
_refine_ls_hydrogen_treatment mixed
_refine_ls_matrix_type full
_refine_ls_number_parameters 158
_refine_ls_number_reflns 2016
_refine_ls_number_restraints 0
_refine_ls_restrained_S_all 1.059
_refine_ls_R_factor_all 0.0554
_refine_ls_R_factor_gt 0.0412
_refine_ls_shift/su_max 0.000
_refine_ls_shift/su_mean 0.000
_refine_ls_structure_factor_coef Fsqd
_refine_ls_weighting_details
;
 w=1/[\s^2^(Fo^2^)+(0.0367P)^2^+0.3409P]
 where P=(Fo^2^+2Fc^2^)/3
;
_refine_ls_weighting_scheme calc
_refine_ls_wR_factor_gt 0.0886
_refine_ls_wR_factor_ref 0.0953
_reflns_Friedel_coverage 0.000
_reflns_Friedel_fraction_full .
_reflns_Friedel_fraction_max .
_reflns_number_gt 1652
_reflns_number_total 2016
_reflns_threshold_expression 'I > 2\s(I)'
_cod_data_source_file suppl_ncrs-2018-0029_suppl.cif
_cod_data_source_block 1
_cod_database_code 8106307
_shelx_space_group_comment
;
The symmetry employed for this shelxl refinement is uniquely defined
by the following loop, which should always be used as a source of
symmetry information in preference to the above space-group names.
They are only intended as comments.
;

loop_
_space_group_symop_operation_xyz
'x, y, z'
'-x, y+1/2, -z+1/2'
'-x, -y, -z'
'x, -y-1/2, z-1/2'

loop_
_atom_site_label
_atom_site_type_symbol
_atom_site_fract_x
_atom_site_fract_y
_atom_site_fract_z
_atom_site_U_iso_or_equiv
_atom_site_adp_type
_atom_site_occupancy
_atom_site_site_symmetry_order
_atom_site_calc_flag
_atom_site_refinement_flags_posn
_atom_site_refinement_flags_adp
_atom_site_refinement_flags_occupancy
_atom_site_disorder_assembly
_atom_site_disorder_group
O1 O 0.38823(17) 0.67965(5) 0.52358(18) 0.0280(3) Uani 1 1 d . . . . .
H1 H 0.4481 0.6481 0.5427 0.042 Uiso 1 1 calc R . . . .
O2 O 0.69469(18) 0.60828(5) 0.59519(19) 0.0293(3) Uani 1 1 d . . . . .
N1 N 1.2153(2) 0.58659(6) 0.9451(2) 0.0301(4) Uani 1 1 d . . . . .
N2 N 1.1574(2) 0.49714(6) 0.7847(2) 0.0288(4) Uani 1 1 d . . . . .
N3 N 1.0822(2) 0.57626(6) 0.5888(2) 0.0262(3) Uani 1 1 d . . . . .
H3 H 1.000(3) 0.5545(9) 0.482(3) 0.044(6) Uiso 1 1 d . . . . .
N4 N 1.0082(2) 0.63105(5) 0.5644(2) 0.0254(3) Uani 1 1 d . . . . .
H4 H 1.0877 0.6571 0.5407 0.031 Uiso 1 1 calc R . . . .
C1 C 0.9079(2) 0.74697(7) 0.5796(2) 0.0217(4) Uani 1 1 d . . . . .
H1A H 1.0556 0.7378 0.5997 0.026 Uiso 1 1 calc R . . . .
C2 C 0.8463(3) 0.80201(7) 0.5666(3) 0.0251(4) Uani 1 1 d . . . . .
H2 H 0.9503 0.8305 0.5782 0.030 Uiso 1 1 calc R . . . .
C3 C 0.6298(3) 0.81529(7) 0.5363(3) 0.0266(4) Uani 1 1 d . . . . .
H3A H 0.5855 0.8532 0.5251 0.032 Uiso 1 1 calc R . . . .
C4 C 0.4789(3) 0.77437(7) 0.5222(2) 0.0242(4) Uani 1 1 d . . . . .
H4A H 0.3317 0.7840 0.5019 0.029 Uiso 1 1 calc R . . . .
C5 C 0.5416(2) 0.71903(7) 0.5375(2) 0.0206(4) Uani 1 1 d . . . . .
C6 C 0.7583(2) 0.70446(6) 0.5639(2) 0.0187(3) Uani 1 1 d . . . . .
C7 C 0.8174(2) 0.64487(7) 0.5765(2) 0.0211(4) Uani 1 1 d . . . . .
C8 C 1.1526(3) 0.55290(7) 0.7822(3) 0.0247(4) Uani 1 1 d . . . . .
C9 C 1.2939(3) 0.56119(8) 1.1284(3) 0.0370(5) Uani 1 1 d . . . . .
H9 H 1.3420 0.5835 1.2490 0.044 Uiso 1 1 calc R . . . .
C10 C 1.3088(3) 0.50446(8) 1.1513(3) 0.0373(5) Uani 1 1 d . . . . .
H10 H 1.3663 0.4872 1.2831 0.045 Uiso 1 1 calc R . . . .
C11 C 1.2360(3) 0.47425(7) 0.9728(3) 0.0352(5) Uani 1 1 d . . . . .
H11 H 1.2415 0.4349 0.9829 0.042 Uiso 1 1 calc R . . . .

loop_
_atom_site_aniso_label
_atom_site_aniso_U_11
_atom_site_aniso_U_22
_atom_site_aniso_U_33
_atom_site_aniso_U_23
_atom_site_aniso_U_13
_atom_site_aniso_U_12
O1 0.0209(6) 0.0235(6) 0.0421(7) -0.0022(5) 0.0159(5) -0.0032(5)
O2 0.0266(6) 0.0208(6) 0.0446(8) 0.0017(6) 0.0192(6) -0.0031(5)
N1 0.0274(7) 0.0242(8) 0.0360(9) 0.0000(7) 0.0109(7) -0.0041(6)
N2 0.0264(7) 0.0180(7) 0.0462(9) 0.0038(7) 0.0197(7) 0.0039(6)
N3 0.0292(8) 0.0162(7) 0.0356(8) 0.0009(7) 0.0162(7) 0.0022(6)
N4 0.0273(7) 0.0142(7) 0.0410(8) 0.0051(6) 0.0207(7) 0.0016(6)
C1 0.0196(8) 0.0243(9) 0.0229(8) 0.0020(7) 0.0108(7) -0.0001(7)
C2 0.0290(8) 0.0198(9) 0.0285(9) 0.0006(7) 0.0143(7) -0.0048(7)
C3 0.0349(9) 0.0193(9) 0.0282(9) 0.0025(7) 0.0159(8) 0.0044(7)
C4 0.0233(8) 0.0254(9) 0.0252(9) 0.0017(7) 0.0118(7) 0.0046(7)
C5 0.0200(7) 0.0232(9) 0.0183(8) -0.0012(7) 0.0081(6) -0.0029(7)
C6 0.0202(7) 0.0197(8) 0.0161(7) 0.0009(6) 0.0076(6) 0.0003(6)
C7 0.0211(8) 0.0217(9) 0.0204(8) 0.0004(7) 0.0086(6) -0.0018(7)
C8 0.0174(7) 0.0203(9) 0.0391(10) 0.0019(8) 0.0146(7) 0.0008(7)
C9 0.0298(10) 0.0397(11) 0.0375(11) 0.0011(9) 0.0106(8) -0.0063(8)
C10 0.0253(9) 0.0405(12) 0.0432(11) 0.0136(10) 0.0120(9) 0.0014(8)
C11 0.0256(9) 0.0245(10) 0.0597(13) 0.0136(10) 0.0224(9) 0.0074(8)

loop_
_atom_type_symbol
_atom_type_description
_atom_type_scat_dispersion_real
_atom_type_scat_dispersion_imag
_atom_type_scat_source
C C 0.0033 0.0016 'International Tables Vol C Tables 4.2.6.8 and 6.1.1.4'
H H 0.0000 0.0000 'International Tables Vol C Tables 4.2.6.8 and 6.1.1.4'
N N 0.0061 0.0033 'International Tables Vol C Tables 4.2.6.8 and 6.1.1.4'
O O 0.0106 0.0060 'International Tables Vol C Tables 4.2.6.8 and 6.1.1.4'

loop_
_geom_angle_atom_site_label_1
_geom_angle_atom_site_label_2
_geom_angle_atom_site_label_3
_geom_angle
_geom_angle_site_symmetry_1
_geom_angle_site_symmetry_3
C5 O1 H1 109.5 . .
C8 N1 C9 115.29(16) . .
C11 N2 C8 114.94(16) . .
N4 N3 H3 113.4(13) . .
C8 N3 H3 116.2(13) . .
C8 N3 N4 117.46(14) . .
N3 N4 H4 119.5 . .
C7 N4 N3 121.04(13) . .
C7 N4 H4 119.5 . .
C2 C1 H1A 119.3 . .
C2 C1 C6 121.39(14) . .
C6 C1 H1A 119.3 . .
C1 C2 H2 120.4 . .
C1 C2 C3 119.12(14) . .
C3 C2 H2 120.4 . .
C2 C3 H3A 119.5 . .
C4 C3 C2 120.90(15) . .
C4 C3 H3A 119.5 . .
C3 C4 H4A 120.0 . .
C3 C4 C5 119.99(14) . .
C5 C4 H4A 120.0 . .
O1 C5 C4 118.39(13) . .
O1 C5 C6 121.40(14) . .
C4 C5 C6 120.21(14) . .
C1 C6 C5 118.37(14) . .
C1 C6 C7 123.12(13) . .
C5 C6 C7 118.50(13) . .
O2 C7 N4 120.46(15) . .
O2 C7 C6 121.68(14) . .
N4 C7 C6 117.85(13) . .
N1 C8 N2 126.82(16) . .
N1 C8 N3 118.51(15) . .
N2 C8 N3 114.62(15) . .
N1 C9 H9 118.3 . .
N1 C9 C10 123.37(19) . .
C10 C9 H9 118.3 . .
C9 C10 H10 122.0 . .
C11 C10 C9 115.98(18) . .
C11 C10 H10 122.0 . .
N2 C11 C10 123.58(17) . .
N2 C11 H11 118.2 . .
C10 C11 H11 118.2 . .

loop_
_geom_bond_atom_site_label_1
_geom_bond_atom_site_label_2
_geom_bond_distance
_geom_bond_site_symmetry_2
O1 H1 0.8400 .
O1 C5 1.3601(18) .
O2 C7 1.2436(18) .
N1 C8 1.334(2) .
N1 C9 1.336(2) .
N2 C8 1.342(2) .
N2 C11 1.339(2) .
N3 H3 0.89(2) .
N3 N4 1.3910(18) .
N3 C8 1.380(2) .
N4 H4 0.8800 .
N4 C7 1.3439(19) .
C1 H1A 0.9500 .
C1 C2 1.377(2) .
C1 C6 1.394(2) .
C2 H2 0.9500 .
C2 C3 1.391(2) .
C3 H3A 0.9500 .
C3 C4 1.375(2) .
C4 H4A 0.9500 .
C4 C5 1.385(2) .
C5 C6 1.407(2) .
C6 C7 1.479(2) .
C9 H9 0.9500 .
C9 C10 1.373(3) .
C10 H10 0.9500 .
C10 C11 1.367(3) .
C11 H11 0.9500 .

loop_
_geom_hbond_atom_site_label_D
_geom_hbond_atom_site_label_H
_geom_hbond_atom_site_label_A
_geom_hbond_distance_DH
_geom_hbond_distance_HA
_geom_hbond_distance_DA
_geom_hbond_angle_DHA
_geom_hbond_site_symmetry_A
O1 H1 O2 0.84 1.79 2.5356(16) 147.4 .
N3 H3 N2 0.89(2) 2.14(2) 3.027(2) 171.9(18) 3_766
N4 H4 O1 0.88 2.12 2.8995(16) 148.1 1_655

loop_
_geom_torsion_atom_site_label_1
_geom_torsion_atom_site_label_2
_geom_torsion_atom_site_label_3
_geom_torsion_atom_site_label_4
_geom_torsion
_geom_torsion_site_symmetry_1
_geom_torsion_site_symmetry_2
_geom_torsion_site_symmetry_3
_geom_torsion_site_symmetry_4
O1 C5 C6 C1 -179.20(14) . . . .
O1 C5 C6 C7 0.0(2) . . . .
N1 C9 C10 C11 -0.5(3) . . . .
N3 N4 C7 O2 -5.1(2) . . . .
N3 N4 C7 C6 175.67(14) . . . .
N4 N3 C8 N1 -21.4(2) . . . .
N4 N3 C8 N2 160.90(13) . . . .
C1 C2 C3 C4 0.9(2) . . . .
C1 C6 C7 O2 168.30(15) . . . .
C1 C6 C7 N4 -12.5(2) . . . .
C2 C1 C6 C5 -1.0(2) . . . .
C2 C1 C6 C7 179.83(15) . . . .
C2 C3 C4 C5 -0.2(2) . . . .
C3 C4 C5 O1 179.75(14) . . . .
C3 C4 C5 C6 -1.1(2) . . . .
C4 C5 C6 C1 1.7(2) . . . .
C4 C5 C6 C7 -179.10(14) . . . .
C5 C6 C7 O2 -10.9(2) . . . .
C5 C6 C7 N4 168.28(14) . . . .
C6 C1 C2 C3 -0.3(2) . . . .
C8 N1 C9 C10 -0.6(2) . . . .
C8 N2 C11 C10 -0.6(2) . . . .
C8 N3 N4 C7 -68.3(2) . . . .
C9 N1 C8 N2 1.2(2) . . . .
C9 N1 C8 N3 -176.20(14) . . . .
C9 C10 C11 N2 1.1(3) . . . .
C11 N2 C8 N1 -0.6(2) . . . .
C11 N2 C8 N3 176.85(13) . . . .
